data_7250915
loop_
_publ_author_name
'Soejima, Keita'
'Sekine, Yoshihiro'
'Miyake, Kanta'
'Kiba, Kota'
'Yamaguchi, Yuito'
'Zenno, Hikaru'
'Hayami, Shinya'

_publ_section_title
;
 Observation of spin-crossover behaviour in Co(ii)-terpyridine complexes
 possessing \p-conjugated substations
;
_journal_issue 43
_journal_name_full 'RSC Advances'
_journal_page_first 35892
_journal_page_last 35898
_journal_paper_doi 10.1039/D4RA08657K
_journal_volume 15
_journal_year 2025
_chemical_formula_moiety 'C66 H38 Co N6, 3(C H Cl3), 2(B F4)'
_chemical_formula_sum 'C69 H41 B2 Cl9 Co F8 N6'
_chemical_formula_weight 1505.68
_space_group_crystal_system triclinic
_space_group_IT_number 2
_space_group_name_Hall '-P 1'
_space_group_name_H-M_alt 'P -1'
_atom_sites_solution_hydrogens geom
_atom_sites_solution_primary dual
_audit_creation_date 2024-12-04
_audit_creation_method
;
Olex2 1.3
(compiled 2020.11.12 svn.r5f609507 for OlexSys, GUI svn.r6408)
;
_audit_update_record
;
2024-12-05 deposited with the CCDC.	2025-09-15 downloaded from the CCDC.
;
_cell_angle_alpha 105.877(2)
_cell_angle_beta 105.286(2)
_cell_angle_gamma 99.921(2)
_cell_formula_units_Z 2
_cell_length_a 10.9464(2)
_cell_length_b 17.5374(3)
_cell_length_c 18.3393(3)
_cell_measurement_reflns_used 18018
_cell_measurement_temperature 100
_cell_measurement_theta_max 30.3390
_cell_measurement_theta_min 2.0360
_cell_volume 3151.14(12)
_computing_cell_refinement 'CrysAlisPro 1.171.40.15 (Rigaku OD, 2018)'
_computing_data_collection 'CrysAlisPro 1.171.40.15 (Rigaku OD, 2018)'
_computing_data_reduction 'CrysAlisPro 1.171.40.15 (Rigaku OD, 2018)'
_computing_molecular_graphics 'Olex2 1.3 (Dolomanov et al., 2009)'
_computing_publication_material 'Olex2 1.3 (Dolomanov et al., 2009)'
_computing_structure_refinement 'SHELXL 2014/7 (Sheldrick, 2015)'
_computing_structure_solution 'SHELXT 2014/5 (Sheldrick, 2014)'
_diffrn_ambient_temperature 100
_diffrn_detector CCD
_diffrn_detector_area_resol_mean 28.5714
_diffrn_detector_type 'Rigaku Saturn724+'
_diffrn_measured_fraction_theta_full 0.994
_diffrn_measured_fraction_theta_max 0.991
_diffrn_measurement_details
;
List of Runs (angles in degrees, time in seconds):

  # Type    Start    End  Width  t~exp~   \w     \q     \k     \f   Frames
#--------------------------------------------------------------------------
  1  \w    -11.00  34.50   0.50   44.72    --   20.00  54.00  75.99   91
  2  \w     44.00 109.00   0.50   44.72    --   20.00  54.00  75.99  130
  3  \w    -73.00  11.00   0.50   44.72    --   20.00  54.00 -30.00  168
  4  \w     16.00  42.00   0.50   44.72    --   20.00  54.00 -30.00   52
  5  \w     68.00 106.00   0.50   44.72    --   20.00  54.00 -30.00   76
  6  \w    -74.00 107.50   0.50   44.72    --   20.00  54.00-150.00  363
  7  \w    -74.00 -49.00   0.50   44.72    --   20.00  54.00 145.96   50
  8  \w    -71.00  57.00   0.50   44.72    --   20.00  54.00 -90.00  256
  9  \w    -70.00  11.00   0.50   44.72    --   20.00  54.00  30.00  162
 10  \w     81.00 106.00   0.50   44.72    --   20.00  54.00  30.00   50
 11  \w    -65.00   0.50   0.50   44.72    --   20.00  54.00   0.00  131
 12  \w    -73.00   0.00   0.50   44.72    --   20.00  54.00 120.00  146
 13  \w    -66.00  29.50   0.50   44.72    --   20.00  54.00-180.00  191
 14  \w    -68.00 -41.00   0.50   44.72    --   20.00  54.00-120.00   54
 15  \w     -7.00  18.00   0.50   44.72    --   20.00  54.00-120.00   50
 16  \w     79.00 105.00   0.50   44.72    --   20.00  54.00-120.00   52
 17  \w    -66.00  46.50   0.50   44.72    --   20.00  54.00 -60.00  225
 18  \w    -67.00 -41.00   0.50   44.72    --   20.00  54.00  75.99   52
;
_diffrn_measurement_device 'AFC12 (Right): Kappa 3 circle'
_diffrn_measurement_device_type 'Rigaku Saturn724+ (2x2 bin mode)'
_diffrn_measurement_method 'profile data from \w-scans'
_diffrn_measurement_specimen_support 'Mitegen 50um'
_diffrn_orient_matrix_type 'CrysAlisPro convention (1999,Acta A55,543-557)'
_diffrn_orient_matrix_UB_11 -0.0405501000
_diffrn_orient_matrix_UB_12 -0.0405485000
_diffrn_orient_matrix_UB_13 -0.0212937000
_diffrn_orient_matrix_UB_21 0.0158889000
_diffrn_orient_matrix_UB_22 -0.0097137000
_diffrn_orient_matrix_UB_23 0.0358658000
_diffrn_orient_matrix_UB_31 -0.0543331000
_diffrn_orient_matrix_UB_32 0.0127056000
_diffrn_orient_matrix_UB_33 0.0084870000
_diffrn_radiation_collimation 0.3
_diffrn_radiation_monochromator Confocal
_diffrn_radiation_probe x-ray
_diffrn_radiation_type 'Mo K\a'
_diffrn_radiation_wavelength 0.71073
_diffrn_reflns_av_R_equivalents 0.0532
_diffrn_reflns_av_unetI/netI 0.0527
_diffrn_reflns_Laue_measured_fraction_full 0.994
_diffrn_reflns_Laue_measured_fraction_max 0.991
_diffrn_reflns_limit_h_max 13
_diffrn_reflns_limit_h_min -13
_diffrn_reflns_limit_k_max 21
_diffrn_reflns_limit_k_min -21
_diffrn_reflns_limit_l_max 22
_diffrn_reflns_limit_l_min -22
_diffrn_reflns_number 53048
_diffrn_reflns_point_group_measured_fraction_full 0.994
_diffrn_reflns_point_group_measured_fraction_max 0.991
_diffrn_reflns_theta_full 25.242
_diffrn_reflns_theta_max 26.372
_diffrn_reflns_theta_min 1.999
_diffrn_source 'Rotating Anode'
_diffrn_source_current 24.0
_diffrn_source_power 1.2
_diffrn_source_target Mo
_diffrn_source_type 'Rotating Anode'
_diffrn_source_voltage 50.0
_exptl_absorpt_coefficient_mu 0.728
_exptl_absorpt_correction_T_max 1.00000
_exptl_absorpt_correction_T_min 0.82913
_exptl_absorpt_correction_type multi-scan
_exptl_absorpt_process_details
;
CrysAlisPro 1.171.40.15 (Rigaku Oxford Diffraction, 2018)
Empirical absorption correction using spherical harmonics,
 implemented in SCALE3 ABSPACK scaling algorithm.
;
_exptl_crystal_colour 'metallic dark red'
_exptl_crystal_colour_lustre metallic
_exptl_crystal_colour_modifier dark
_exptl_crystal_colour_primary red
_exptl_crystal_density_diffrn 1.587
_exptl_crystal_description block
_exptl_crystal_F_000 1518
_refine_diff_density_max 1.058
_refine_diff_density_min -0.981
_refine_diff_density_rms 0.073
_refine_ls_extinction_method none
_refine_ls_goodness_of_fit_ref 1.019
_refine_ls_hydrogen_treatment constr
_refine_ls_matrix_type full
_refine_ls_number_parameters 856
_refine_ls_number_reflns 12781
_refine_ls_number_restraints 0
_refine_ls_restrained_S_all 1.019
_refine_ls_R_factor_all 0.0668
_refine_ls_R_factor_gt 0.0472
_refine_ls_shift/su_max 0.001
_refine_ls_shift/su_mean 0.000
_refine_ls_structure_factor_coef Fsqd
_refine_ls_weighting_details 'w=1/[\s^2^(Fo^2^)+(0.0331P)^2^+4.2957P] where P=(Fo^2^+2Fc^2^)/3'
_refine_ls_weighting_scheme calc
_refine_ls_wR_factor_gt 0.0976
_refine_ls_wR_factor_ref 0.1048
_reflns_Friedel_coverage 0.000
_reflns_number_gt 10055
_reflns_number_total 12781
_reflns_threshold_expression 'I > 2\s(I)'
_cod_data_source_file d4ra08657k2.cif
_cod_data_source_block 241024_co(pyrene-terpy)(bf4)
_cod_original_cell_volume 3151.13(10)
_cod_database_code 7250915
_shelx_shelxl_version_number 2014/7
_chemical_oxdiff_formula 'C Co H B F N'
_chemical_oxdiff_usercomment 100K
_shelx_space_group_comment
;
The symmetry employed for this shelxl refinement is uniquely defined
by the following loop, which should always be used as a source of
symmetry information in preference to the above space-group names.
They are only intended as comments.
;
_diffrn_oxdiff_ac4_digest_frames
;
017e7cfce4e94bec7b4ef9aa474d5928ed02299914e
;
_reflns_odcompleteness_completeness 99.10
_reflns_odcompleteness_iscentric 1
_reflns_odcompleteness_theta 26.32
_olex2_refinement_description
;
1. Fixed Uiso
 At 1.2 times of:
  All C(H) groups
2.a Ternary CH refined with riding coordinates:
 C67(H67), C68(H68), C69(H69)
2.b Aromatic/amide H refined with riding coordinates:
 C9(H9), C12(H12), C7(H7), C19(H19), C20(H20), C45(H45), C47(H47), C14(H14),
 C32(H32), C1(H1), C46(H46), C4(H4), C2(H2), C3(H3), C15(H15), C22(H22),
 C58(H58), C13(H13), C23(H23), C48(H48), C65(H65), C35(H35), C27(H27), C59(H59),
  C42(H42), C34(H34), C33(H33), C25(H25), C55(H55), C26(H26), C40(H40),
 C37(H37), C56(H56), C66(H66), C60(H60), C36(H36), C52(H52), C53(H53)
;
_olex2_submission_special_instructions 'No special instructions were received'
_oxdiff_exptl_absorpt_empirical_details
;
Empirical correction (ABSPACK) includes:
- Absorption correction using spherical harmonics
- Frame scaling
;
_oxdiff_exptl_absorpt_empirical_full_max 1.170
_oxdiff_exptl_absorpt_empirical_full_min 0.868

loop_
_space_group_symop_operation_xyz
'x, y, z'
'-x, -y, -z'

loop_
_atom_site_label
_atom_site_type_symbol
_atom_site_fract_x
_atom_site_fract_y
_atom_site_fract_z
_atom_site_U_iso_or_equiv
_atom_site_adp_type
_atom_site_occupancy
_atom_site_site_symmetry_order
_atom_site_calc_flag
_atom_site_refinement_flags_posn
_atom_site_refinement_flags_adp
_atom_site_refinement_flags_occupancy
_atom_site_disorder_assembly
_atom_site_disorder_group
Co1 Co 0.29496(3) 0.24628(2) 0.24083(2) 0.01362(9) Uani 1 1 d . . . . .
Cl7 Cl 0.05839(7) 0.23089(5) 0.80213(4) 0.02861(17) Uani 1 1 d . . . . .
Cl5 Cl 0.85372(7) 0.01946(5) -0.04453(4) 0.02912(17) Uani 1 1 d . . . . .
Cl8 Cl -0.08932(7) 0.34309(5) 0.85498(4) 0.02860(17) Uani 1 1 d . . . . .
Cl9 Cl -0.21423(8) 0.20169(6) 0.70905(5) 0.0377(2) Uani 1 1 d . . . . .
Cl3 Cl -0.42299(8) 0.45717(5) 0.57019(6) 0.0421(2) Uani 1 1 d . . . . .
Cl6 Cl 0.59145(8) 0.03386(6) -0.11162(5) 0.0429(2) Uani 1 1 d . . . . .
Cl1 Cl -0.28231(10) 0.42656(6) 0.71113(5) 0.0461(2) Uani 1 1 d . . . . .
Cl2 Cl -0.41942(9) 0.29199(5) 0.56296(5) 0.0458(2) Uani 1 1 d . . . . .
Cl4 Cl 0.81693(11) 0.15091(6) -0.10692(7) 0.0522(3) Uani 1 1 d . . . . .
F3 F 0.67722(17) 0.27937(11) 0.18016(10) 0.0312(4) Uani 1 1 d . . . . .
F6 F 0.12247(17) 0.36540(12) 0.60261(10) 0.0355(4) Uani 1 1 d . . . . .
F1 F 0.86840(16) 0.25306(11) 0.24025(10) 0.0344(4) Uani 1 1 d . . . . .
F7 F -0.04545(19) 0.41753(12) 0.55425(10) 0.0389(5) Uani 1 1 d . . . . .
N2 N 0.1776(2) 0.30052(13) 0.18003(12) 0.0143(4) Uani 1 1 d . . . . .
N1 N 0.3184(2) 0.21108(13) 0.12757(13) 0.0170(5) Uani 1 1 d . . . . .
N6 N 0.1415(2) 0.13814(13) 0.21661(12) 0.0162(5) Uani 1 1 d . . . . .
N3 N 0.2418(2) 0.32226(14) 0.33046(12) 0.0155(5) Uani 1 1 d . . . . .
F4 F 0.67925(19) 0.15393(14) 0.18911(18) 0.0802(9) Uani 1 1 d . . . . .
N4 N 0.4938(2) 0.32389(15) 0.29726(13) 0.0201(5) Uani 1 1 d . . . . .
F2 F 0.7721(2) 0.20030(18) 0.10632(12) 0.0758(9) Uani 1 1 d . . . . .
N5 N 0.3906(2) 0.17957(14) 0.29880(13) 0.0192(5) Uani 1 1 d . . . . .
F8 F 0.0253(3) 0.43392(19) 0.68439(12) 0.0862(10) Uani 1 1 d . . . . .
C5 C 0.2375(2) 0.23181(16) 0.07028(15) 0.0154(5) Uani 1 1 d . . . . .
C18 C -0.2282(2) 0.49976(16) 0.00541(16) 0.0160(5) Uani 1 1 d . . . . .
C11 C 0.1502(2) 0.36065(16) 0.30459(15) 0.0144(5) Uani 1 1 d . . . . .
C10 C 0.1157(2) 0.34971(16) 0.21804(15) 0.0149(5) Uani 1 1 d . . . . .
C6 C 0.1585(2) 0.28519(16) 0.10119(15) 0.0146(5) Uani 1 1 d . . . . .
C31 C -0.2779(2) 0.54654(16) 0.06117(16) 0.0173(6) Uani 1 1 d . . . . .
C9 C 0.0319(2) 0.38640(16) 0.17792(15) 0.0164(5) Uani 1 1 d . . . . .
H9 H -0.0117 0.4206 0.2054 0.020 Uiso 1 1 calc R U . . .
C12 C 0.0971(3) 0.40668(17) 0.35583(16) 0.0206(6) Uani 1 1 d . . . . .
H12 H 0.0331 0.4330 0.3362 0.025 Uiso 1 1 calc R U . . .
C7 C 0.0761(3) 0.32053(16) 0.05754(15) 0.0168(5) Uani 1 1 d . . . . .
H7 H 0.0632 0.3096 0.0020 0.020 Uiso 1 1 calc R U . . .
C17 C -0.1403(3) 0.45322(17) 0.03101(16) 0.0183(6) Uani 1 1 d . . . . .
C30 C -0.3715(2) 0.58812(16) 0.03365(16) 0.0177(6) Uani 1 1 d . . . . .
C24 C -0.5242(3) 0.67225(17) 0.06002(18) 0.0238(6) Uani 1 1 d . . . . .
F5 F -0.0804(3) 0.31032(17) 0.5983(2) 0.1087(13) Uani 1 1 d . . . . .
C62 C 1.0719(3) -0.00151(17) 0.63165(16) 0.0199(6) Uani 1 1 d . . . . .
C19 C -0.2700(3) 0.49598(16) -0.07511(16) 0.0183(6) Uani 1 1 d . . . . .
H19 H -0.2355 0.4650 -0.1122 0.022 Uiso 1 1 calc R U . . .
C43 C 0.3239(3) 0.10703(17) 0.29731(15) 0.0181(6) Uani 1 1 d . . . . .
C8 C 0.0119(2) 0.37268(16) 0.09645(16) 0.0170(6) Uani 1 1 d . . . . .
C20 C -0.3605(3) 0.53680(17) -0.10085(17) 0.0205(6) Uani 1 1 d . . . . .
H20 H -0.3875 0.5333 -0.1556 0.025 Uiso 1 1 calc R U . . .
C45 C 0.0979(3) 0.00872(17) 0.23832(16) 0.0200(6) Uani 1 1 d . . . . .
H45 H 0.1291 -0.0296 0.2612 0.024 Uiso 1 1 calc R U . . .
C16 C -0.0708(3) 0.41406(17) 0.05646(16) 0.0182(6) Uani 1 1 d . . . . .
C21 C -0.4134(2) 0.58322(17) -0.04833(16) 0.0188(6) Uani 1 1 d . . . . .
C47 C -0.0758(3) 0.04904(18) 0.16119(16) 0.0217(6) Uani 1 1 d . . . . .
H47 H -0.1655 0.0391 0.1310 0.026 Uiso 1 1 calc R U . . .
C29 C -0.4274(3) 0.63262(17) 0.08799(17) 0.0197(6) Uani 1 1 d . . . . .
C44 C 0.1825(3) 0.08227(17) 0.24899(15) 0.0166(6) Uani 1 1 d . . . . .
C38 C 0.5790(3) 0.29167(18) 0.33983(16) 0.0221(6) Uani 1 1 d . . . . .
C14 C 0.2342(3) 0.37719(18) 0.46331(16) 0.0214(6) Uani 1 1 d . . . . .
H14 H 0.2658 0.3827 0.5185 0.026 Uiso 1 1 calc R U . . .
C32 C -0.2390(3) 0.55261(17) 0.14405(16) 0.0203(6) Uani 1 1 d . . . . .
H32 H -0.1747 0.5263 0.1632 0.024 Uiso 1 1 calc R U . . .
C28 C -0.3902(3) 0.63499(17) 0.16897(17) 0.0225(6) Uani 1 1 d . . . . .
C1 C 0.3994(3) 0.16671(17) 0.10616(18) 0.0233(6) Uani 1 1 d . . . . .
H1 H 0.4570 0.1526 0.1460 0.028 Uiso 1 1 calc R U . . .
C57 C 1.1511(3) -0.04761(18) 0.66573(16) 0.0216(6) Uani 1 1 d . . . . .
C46 C -0.0332(3) -0.00798(18) 0.19357(16) 0.0219(6) Uani 1 1 d . . . . .
H46 H -0.0931 -0.0581 0.1852 0.026 Uiso 1 1 calc R U . . .
C4 C 0.2344(3) 0.20648(17) -0.00846(16) 0.0212(6) Uani 1 1 d . . . . .
H4 H 0.1753 0.2203 -0.0478 0.025 Uiso 1 1 calc R U . . .
C2 C 0.4025(3) 0.14060(18) 0.02854(19) 0.0277(7) Uani 1 1 d . . . . .
H2 H 0.4615 0.1095 0.0156 0.033 Uiso 1 1 calc R U . . .
C3 C 0.3190(3) 0.16033(18) -0.02945(18) 0.0269(7) Uani 1 1 d . . . . .
H3 H 0.3190 0.1427 -0.0833 0.032 Uiso 1 1 calc R U . . .
C63 C 0.9414(3) -0.04213(18) 0.57812(16) 0.0211(6) Uani 1 1 d . . . . .
C15 C 0.2835(3) 0.33200(17) 0.40863(15) 0.0194(6) Uani 1 1 d . . . . .
H15 H 0.3498 0.3069 0.4275 0.023 Uiso 1 1 calc R U . . .
C22 C -0.5105(3) 0.62494(17) -0.07397(18) 0.0218(6) Uani 1 1 d . . . . .
H22 H -0.5387 0.6224 -0.1284 0.026 Uiso 1 1 calc R U . . .
C58 C 1.2767(3) -0.00633(19) 0.72123(17) 0.0259(7) Uani 1 1 d . . . . .
H58 H 1.3299 -0.0363 0.7450 0.031 Uiso 1 1 calc R U . . .
C39 C 0.5201(3) 0.21039(18) 0.34216(16) 0.0208(6) Uani 1 1 d . . . . .
C13 C 0.1383(3) 0.41394(18) 0.43588(16) 0.0235(6) Uani 1 1 d . . . . .
H13 H 0.1009 0.4439 0.4717 0.028 Uiso 1 1 calc R U . . .
C64 C 0.8615(3) 0.00494(19) 0.54572(16) 0.0228(6) Uani 1 1 d . . . . .
C23 C -0.5622(3) 0.66758(18) -0.02217(19) 0.0260(7) Uani 1 1 d . . . . .
H23 H -0.6252 0.6950 -0.0407 0.031 Uiso 1 1 calc R U . . .
C61 C 1.1213(3) 0.08427(18) 0.65245(16) 0.0233(6) Uani 1 1 d . . . . .
C48 C 0.0146(3) 0.12082(17) 0.17361(16) 0.0199(6) Uani 1 1 d . . . . .
H48 H -0.0147 0.1595 0.1506 0.024 Uiso 1 1 calc R U . . .
C50 C 0.6507(3) 0.0084(2) 0.45813(18) 0.0293(7) Uani 1 1 d . . . . .
C65 C 0.9156(3) 0.09113(19) 0.56625(17) 0.0258(7) Uani 1 1 d . . . . .
H65 H 0.8633 0.1224 0.5440 0.031 Uiso 1 1 calc R U . . .
C35 C 0.6689(3) 0.4433(2) 0.33159(18) 0.0299(7) Uani 1 1 d . . . . .
H35 H 0.6979 0.4958 0.3276 0.036 Uiso 1 1 calc R U . . .
C27 C -0.4517(3) 0.67548(18) 0.21978(19) 0.0283(7) Uani 1 1 d . . . . .
H27 H -0.4282 0.6769 0.2739 0.034 Uiso 1 1 calc R U . . .
C59 C 1.3238(3) 0.0778(2) 0.74157(18) 0.0291(7) Uani 1 1 d . . . . .
H59 H 1.4092 0.1050 0.7790 0.035 Uiso 1 1 calc R U . . .
C42 C 0.3843(3) 0.06110(19) 0.33890(16) 0.0239(6) Uani 1 1 d . . . . .
H42 H 0.3357 0.0099 0.3373 0.029 Uiso 1 1 calc R U . . .
C34 C 0.5384(3) 0.39796(19) 0.29398(17) 0.0248(6) Uani 1 1 d . . . . .
H34 H 0.4787 0.4209 0.2647 0.030 Uiso 1 1 calc R U . . .
C33 C -0.2919(3) 0.59492(18) 0.19580(17) 0.0235(6) Uani 1 1 d . . . . .
H33 H -0.2636 0.5981 0.2504 0.028 Uiso 1 1 calc R U . . .
C25 C -0.5816(3) 0.71268(18) 0.1140(2) 0.0304(7) Uani 1 1 d . . . . .
H25 H -0.6457 0.7398 0.0964 0.036 Uiso 1 1 calc R U . . .
C51 C 0.7317(3) -0.0367(2) 0.49335(17) 0.0265(7) Uani 1 1 d . . . . .
C54 C 0.8927(3) -0.12804(19) 0.55695(17) 0.0248(6) Uani 1 1 d . . . . .
C55 C 0.9774(3) -0.17286(19) 0.59111(18) 0.0280(7) Uani 1 1 d . . . . .
H55 H 0.9467 -0.2308 0.5764 0.034 Uiso 1 1 calc R U . . .
C26 C -0.5461(3) 0.71342(19) 0.1923(2) 0.0331(8) Uani 1 1 d . . . . .
H26 H -0.5870 0.7403 0.2277 0.040 Uiso 1 1 calc R U . . .
C41 C 0.5185(3) 0.0915(2) 0.38343(17) 0.0254(7) Uani 1 1 d . . . . .
C40 C 0.5862(3) 0.1670(2) 0.38473(16) 0.0256(7) Uani 1 1 d . . . . .
H40 H 0.6771 0.1886 0.4145 0.031 Uiso 1 1 calc R U . . .
C37 C 0.7103(3) 0.33435(19) 0.37998(17) 0.0270(7) Uani 1 1 d . . . . .
H37 H 0.7681 0.3113 0.4106 0.032 Uiso 1 1 calc R U . . .
C56 C 1.0992(3) -0.13416(19) 0.64349(18) 0.0271(7) Uani 1 1 d . . . . .
H56 H 1.1517 -0.1652 0.6661 0.033 Uiso 1 1 calc R U . . .
C49 C 0.5859(3) 0.0455(2) 0.42603(18) 0.0296(7) Uani 1 1 d . . . . .
C66 C 1.0395(3) 0.12922(19) 0.61657(17) 0.0264(7) Uani 1 1 d . . . . .
H66 H 1.0730 0.1865 0.6284 0.032 Uiso 1 1 calc R U . . .
C60 C 1.2478(3) 0.12301(19) 0.70797(18) 0.0278(7) Uani 1 1 d . . . . .
H60 H 1.2817 0.1807 0.7227 0.033 Uiso 1 1 calc R U . . .
C67 C -0.3294(3) 0.39531(19) 0.60640(17) 0.0269(7) Uani 1 1 d . . . . .
H67 H -0.2484 0.4016 0.5906 0.032 Uiso 1 1 calc R U . . .
C36 C 0.7552(3) 0.4101(2) 0.37482(18) 0.0308(7) Uani 1 1 d . . . . .
H36 H 0.8449 0.4395 0.4008 0.037 Uiso 1 1 calc R U . . .
C68 C 0.7562(3) 0.08807(19) -0.05762(18) 0.0278(7) Uani 1 1 d . . . . .
H68 H 0.7611 0.1238 -0.0035 0.033 Uiso 1 1 calc R U . . .
C52 C 0.6863(3) -0.1213(2) 0.47347(18) 0.0320(7) Uani 1 1 d . . . . .
H52 H 0.5991 -0.1484 0.4384 0.038 Uiso 1 1 calc R U . . .
C69 C -0.0666(3) 0.27790(19) 0.77014(17) 0.0258(7) Uani 1 1 d . . . . .
H69 H -0.0392 0.3115 0.7382 0.031 Uiso 1 1 calc R U . . .
C53 C 0.7646(3) -0.1667(2) 0.50342(18) 0.0304(7) Uani 1 1 d . . . . .
H53 H 0.7318 -0.2246 0.4877 0.037 Uiso 1 1 calc R U . . .
B1 B 0.7485(3) 0.2211(2) 0.1794(2) 0.0240(7) Uani 1 1 d . . . . .
B2 B 0.0049(3) 0.3795(2) 0.6081(2) 0.0288(8) Uani 1 1 d . . . . .

loop_
_atom_site_aniso_label
_atom_site_aniso_U_11
_atom_site_aniso_U_22
_atom_site_aniso_U_33
_atom_site_aniso_U_23
_atom_site_aniso_U_13
_atom_site_aniso_U_12
Co1 0.01379(17) 0.01508(19) 0.01227(17) 0.00521(14) 0.00384(13) 0.00418(14)
Cl7 0.0301(4) 0.0351(4) 0.0259(4) 0.0112(3) 0.0105(3) 0.0184(3)
Cl5 0.0281(4) 0.0390(5) 0.0247(4) 0.0133(3) 0.0091(3) 0.0147(3)
Cl8 0.0306(4) 0.0307(4) 0.0268(4) 0.0068(3) 0.0116(3) 0.0150(3)
Cl9 0.0283(4) 0.0491(5) 0.0281(4) 0.0010(4) 0.0069(3) 0.0144(4)
Cl3 0.0278(4) 0.0337(5) 0.0581(6) 0.0227(4) -0.0015(4) 0.0041(4)
Cl6 0.0291(4) 0.0418(5) 0.0505(5) 0.0130(4) 0.0009(4) 0.0141(4)
Cl1 0.0577(6) 0.0455(5) 0.0203(4) 0.0067(4) 0.0047(4) -0.0038(4)
Cl2 0.0527(5) 0.0232(4) 0.0418(5) 0.0038(4) -0.0053(4) 0.0045(4)
Cl4 0.0710(7) 0.0376(5) 0.0815(7) 0.0354(5) 0.0521(6) 0.0311(5)
F3 0.0351(10) 0.0316(10) 0.0329(10) 0.0126(8) 0.0126(8) 0.0184(8)
F6 0.0276(10) 0.0556(13) 0.0297(10) 0.0160(9) 0.0140(8) 0.0174(9)
F1 0.0234(9) 0.0414(11) 0.0307(10) 0.0110(9) 0.0012(7) 0.0029(8)
F7 0.0463(11) 0.0560(13) 0.0251(10) 0.0214(9) 0.0128(8) 0.0261(10)
N2 0.0159(11) 0.0128(11) 0.0156(11) 0.0056(9) 0.0057(9) 0.0053(9)
N1 0.0133(11) 0.0147(12) 0.0216(12) 0.0044(10) 0.0048(9) 0.0040(9)
N6 0.0172(11) 0.0172(12) 0.0143(11) 0.0044(9) 0.0067(9) 0.0033(10)
N3 0.0140(11) 0.0188(12) 0.0138(11) 0.0066(9) 0.0041(9) 0.0033(9)
F4 0.0218(11) 0.0511(15) 0.159(3) 0.0694(17) -0.0122(13) -0.0010(10)
N4 0.0171(11) 0.0256(14) 0.0160(12) 0.0042(10) 0.0077(9) 0.0024(10)
F2 0.0789(17) 0.119(2) 0.0242(11) -0.0027(12) 0.0080(11) 0.0701(17)
N5 0.0176(11) 0.0246(13) 0.0124(11) 0.0021(10) 0.0046(9) 0.0046(10)
F8 0.117(2) 0.152(3) 0.0288(12) 0.0365(15) 0.0336(13) 0.109(2)
C5 0.0132(12) 0.0131(13) 0.0198(14) 0.0056(11) 0.0063(10) 0.0019(11)
C18 0.0142(13) 0.0133(14) 0.0196(14) 0.0063(11) 0.0041(10) 0.0022(11)
C11 0.0116(12) 0.0124(13) 0.0164(13) 0.0035(11) 0.0031(10) 0.0006(10)
C10 0.0134(12) 0.0111(13) 0.0176(13) 0.0028(11) 0.0051(10) 0.0004(10)
C6 0.0156(13) 0.0133(13) 0.0147(13) 0.0045(11) 0.0057(10) 0.0023(11)
C31 0.0139(13) 0.0148(14) 0.0223(14) 0.0076(11) 0.0045(11) 0.0014(11)
C9 0.0165(13) 0.0147(14) 0.0197(14) 0.0054(11) 0.0075(11) 0.0065(11)
C12 0.0185(14) 0.0213(15) 0.0208(14) 0.0043(12) 0.0074(11) 0.0051(12)
C7 0.0184(13) 0.0178(14) 0.0142(13) 0.0058(11) 0.0055(10) 0.0043(11)
C17 0.0180(13) 0.0167(14) 0.0183(14) 0.0042(11) 0.0058(11) 0.0031(12)
C30 0.0133(12) 0.0113(14) 0.0275(15) 0.0072(11) 0.0057(11) 0.0007(11)
C24 0.0163(14) 0.0147(15) 0.0403(18) 0.0081(13) 0.0100(12) 0.0046(12)
F5 0.0658(18) 0.0671(19) 0.241(4) 0.086(2) 0.089(2) 0.0223(15)
C62 0.0232(14) 0.0216(15) 0.0172(14) 0.0056(12) 0.0112(11) 0.0060(12)
C19 0.0176(13) 0.0161(14) 0.0219(14) 0.0075(11) 0.0068(11) 0.0039(11)
C43 0.0181(13) 0.0208(15) 0.0164(13) 0.0051(11) 0.0088(11) 0.0052(12)
C8 0.0149(13) 0.0150(14) 0.0208(14) 0.0083(11) 0.0036(11) 0.0029(11)
C20 0.0197(14) 0.0200(15) 0.0217(15) 0.0116(12) 0.0027(11) 0.0037(12)
C45 0.0269(15) 0.0173(15) 0.0183(14) 0.0059(12) 0.0110(12) 0.0066(12)
C16 0.0188(14) 0.0177(14) 0.0182(14) 0.0065(11) 0.0055(11) 0.0049(12)
C21 0.0135(13) 0.0151(14) 0.0274(15) 0.0111(12) 0.0037(11) 0.0010(11)
C47 0.0167(14) 0.0252(16) 0.0193(14) 0.0041(12) 0.0049(11) 0.0026(12)
C29 0.0157(13) 0.0134(14) 0.0283(15) 0.0053(12) 0.0080(11) 0.0013(11)
C44 0.0184(13) 0.0196(15) 0.0129(13) 0.0039(11) 0.0075(10) 0.0065(12)
C38 0.0150(13) 0.0314(17) 0.0154(14) 0.0013(12) 0.0056(11) 0.0044(12)
C14 0.0208(14) 0.0253(16) 0.0144(13) 0.0056(12) 0.0061(11) -0.0023(12)
C32 0.0182(14) 0.0192(15) 0.0217(14) 0.0078(12) 0.0037(11) 0.0035(12)
C28 0.0173(14) 0.0151(15) 0.0295(16) 0.0012(12) 0.0088(12) -0.0015(12)
C1 0.0146(14) 0.0180(15) 0.0340(17) 0.0052(13) 0.0057(12) 0.0057(12)
C57 0.0220(14) 0.0263(16) 0.0217(15) 0.0090(12) 0.0128(12) 0.0091(13)
C46 0.0234(15) 0.0182(15) 0.0220(15) 0.0044(12) 0.0105(12) -0.0004(12)
C4 0.0211(14) 0.0211(15) 0.0206(14) 0.0057(12) 0.0077(11) 0.0043(12)
C2 0.0212(15) 0.0204(16) 0.0393(18) 0.0014(13) 0.0143(13) 0.0070(13)
C3 0.0279(16) 0.0228(16) 0.0286(16) 0.0019(13) 0.0165(13) 0.0028(13)
C63 0.0232(14) 0.0272(16) 0.0189(14) 0.0112(12) 0.0114(12) 0.0093(13)
C15 0.0170(13) 0.0238(16) 0.0177(14) 0.0091(12) 0.0049(11) 0.0039(12)
C22 0.0164(13) 0.0193(15) 0.0307(16) 0.0147(13) 0.0033(12) 0.0033(12)
C58 0.0248(15) 0.0331(18) 0.0245(15) 0.0100(13) 0.0121(12) 0.0131(14)
C39 0.0162(13) 0.0288(17) 0.0141(13) 0.0020(12) 0.0058(11) 0.0044(12)
C13 0.0240(15) 0.0247(16) 0.0191(14) 0.0018(12) 0.0104(12) 0.0033(13)
C64 0.0275(15) 0.0324(17) 0.0180(14) 0.0140(13) 0.0138(12) 0.0129(14)
C23 0.0153(14) 0.0189(16) 0.0454(19) 0.0157(14) 0.0064(13) 0.0060(12)
C61 0.0282(16) 0.0253(16) 0.0200(15) 0.0062(12) 0.0138(12) 0.0090(13)
C48 0.0195(14) 0.0234(16) 0.0186(14) 0.0075(12) 0.0074(11) 0.0076(12)
C50 0.0266(16) 0.044(2) 0.0230(16) 0.0166(15) 0.0117(13) 0.0095(15)
C65 0.0345(17) 0.0308(18) 0.0207(15) 0.0117(13) 0.0144(13) 0.0167(14)
C35 0.0306(17) 0.0254(17) 0.0279(17) 0.0006(13) 0.0154(14) -0.0028(14)
C27 0.0264(16) 0.0242(17) 0.0286(16) 0.0007(13) 0.0127(13) 0.0000(13)
C59 0.0231(15) 0.0342(19) 0.0268(16) 0.0054(14) 0.0082(13) 0.0076(14)
C42 0.0269(15) 0.0296(17) 0.0204(15) 0.0114(13) 0.0112(12) 0.0105(13)
C34 0.0229(15) 0.0282(17) 0.0228(15) 0.0074(13) 0.0103(12) 0.0033(13)
C33 0.0223(15) 0.0243(16) 0.0186(14) 0.0051(12) 0.0042(12) 0.0003(13)
C25 0.0188(15) 0.0206(16) 0.049(2) 0.0058(14) 0.0120(14) 0.0055(13)
C51 0.0253(15) 0.0398(19) 0.0243(15) 0.0198(14) 0.0125(12) 0.0123(14)
C54 0.0240(15) 0.0294(17) 0.0258(16) 0.0153(13) 0.0113(12) 0.0041(13)
C55 0.0292(16) 0.0250(17) 0.0361(18) 0.0165(14) 0.0139(14) 0.0078(14)
C26 0.0247(16) 0.0223(17) 0.047(2) -0.0020(15) 0.0191(15) 0.0025(14)
C41 0.0256(15) 0.0375(19) 0.0213(15) 0.0147(14) 0.0117(12) 0.0152(14)
C40 0.0174(14) 0.0414(19) 0.0183(15) 0.0087(13) 0.0056(11) 0.0110(14)
C37 0.0200(15) 0.0318(18) 0.0214(15) 0.0002(13) 0.0054(12) 0.0041(13)
C56 0.0268(16) 0.0298(18) 0.0315(17) 0.0154(14) 0.0124(13) 0.0115(14)
C49 0.0248(16) 0.045(2) 0.0240(16) 0.0163(15) 0.0089(13) 0.0120(15)
C66 0.0400(18) 0.0230(16) 0.0233(15) 0.0091(13) 0.0171(14) 0.0133(14)
C60 0.0298(16) 0.0239(17) 0.0265(16) 0.0031(13) 0.0114(13) 0.0046(14)
C67 0.0231(15) 0.0320(18) 0.0230(16) 0.0086(13) 0.0046(12) 0.0065(14)
C36 0.0200(15) 0.0357(19) 0.0265(16) -0.0034(14) 0.0094(13) 0.0012(14)
C68 0.0297(16) 0.0285(17) 0.0268(16) 0.0055(13) 0.0134(13) 0.0117(14)
C52 0.0214(15) 0.046(2) 0.0292(17) 0.0207(16) 0.0053(13) 0.0008(15)
C69 0.0285(16) 0.0314(17) 0.0243(15) 0.0116(13) 0.0131(13) 0.0145(14)
C53 0.0268(16) 0.0322(18) 0.0315(17) 0.0175(15) 0.0066(13) -0.0007(14)
B1 0.0169(16) 0.0265(19) 0.0263(18) 0.0076(15) 0.0028(13) 0.0087(14)
B2 0.0254(18) 0.038(2) 0.037(2) 0.0240(18) 0.0181(15) 0.0136(17)

loop_
_atom_type_symbol
_atom_type_description
_atom_type_scat_dispersion_real
_atom_type_scat_dispersion_imag
_atom_type_scat_source
C C 0.0033 0.0016 'International Tables Vol C Tables 4.2.6.8 and 6.1.1.4'
H H 0.0000 0.0000 'International Tables Vol C Tables 4.2.6.8 and 6.1.1.4'
B B 0.0013 0.0007 'International Tables Vol C Tables 4.2.6.8 and 6.1.1.4'
Cl Cl 0.1484 0.1585 'International Tables Vol C Tables 4.2.6.8 and 6.1.1.4'
Co Co 0.3494 0.9721 'International Tables Vol C Tables 4.2.6.8 and 6.1.1.4'
F F 0.0171 0.0103 'International Tables Vol C Tables 4.2.6.8 and 6.1.1.4'
N N 0.0061 0.0033 'International Tables Vol C Tables 4.2.6.8 and 6.1.1.4'

loop_
_geom_angle_atom_site_label_1
_geom_angle_atom_site_label_2
_geom_angle_atom_site_label_3
_geom_angle
_geom_angle_site_symmetry_1
_geom_angle_site_symmetry_3
_geom_angle_publ_flag
N2 Co1 N1 77.05(8) . . ?
N2 Co1 N6 95.33(8) . . ?
N2 Co1 N3 77.16(8) . . ?
N2 Co1 N4 111.20(9) . . ?
N2 Co1 N5 172.17(9) . . ?
N1 Co1 N6 96.02(8) . . ?
N1 Co1 N4 92.40(8) . . ?
N6 Co1 N4 153.36(9) . . ?
N3 Co1 N1 152.67(8) . . ?
N3 Co1 N6 95.20(8) . . ?
N3 Co1 N4 88.60(8) . . ?
N5 Co1 N1 104.14(8) . . ?
N5 Co1 N6 76.86(9) . . ?
N5 Co1 N3 102.65(8) . . ?
N5 Co1 N4 76.57(9) . . ?
C10 N2 Co1 119.55(17) . . ?
C10 N2 C6 120.7(2) . . ?
C6 N2 Co1 119.74(17) . . ?
C5 N1 Co1 115.66(16) . . ?
C1 N1 Co1 126.07(19) . . ?
C1 N1 C5 118.2(2) . . ?
C44 N6 Co1 114.34(17) . . ?
C48 N6 Co1 127.54(19) . . ?
C48 N6 C44 118.1(2) . . ?
C11 N3 Co1 115.65(16) . . ?
C15 N3 Co1 126.18(18) . . ?
C15 N3 C11 118.0(2) . . ?
C38 N4 Co1 114.76(19) . . ?
C34 N4 Co1 126.80(19) . . ?
C34 N4 C38 118.4(2) . . ?
C43 N5 Co1 119.76(18) . . ?
C43 N5 C39 120.4(2) . . ?
C39 N5 Co1 119.8(2) . . ?
N1 C5 C6 113.8(2) . . ?
N1 C5 C4 121.8(2) . . ?
C4 C5 C6 124.3(2) . . ?
C31 C18 C17 119.4(2) . . ?
C19 C18 C31 120.0(2) . . ?
C19 C18 C17 120.5(2) . . ?
N3 C11 C10 113.9(2) . . ?
N3 C11 C12 122.1(2) . . ?
C12 C11 C10 124.0(2) . . ?
N2 C10 C11 113.2(2) . . ?
N2 C10 C9 121.3(2) . . ?
C9 C10 C11 125.5(2) . . ?
N2 C6 C5 113.1(2) . . ?
N2 C6 C7 120.9(2) . . ?
C7 C6 C5 126.0(2) . . ?
C18 C31 C30 118.7(2) . . ?
C18 C31 C32 122.6(2) . . ?
C30 C31 C32 118.7(2) . . ?
C10 C9 H9 120.4 . . ?
C10 C9 C8 119.3(2) . . ?
C8 C9 H9 120.4 . . ?
C11 C12 H12 120.4 . . ?
C13 C12 C11 119.1(3) . . ?
C13 C12 H12 120.4 . . ?
C6 C7 H7 120.4 . . ?
C6 C7 C8 119.2(2) . . ?
C8 C7 H7 120.4 . . ?
C16 C17 C18 175.4(3) . . ?
C31 C30 C21 120.5(2) . . ?
C31 C30 C29 119.7(2) . . ?
C21 C30 C29 119.8(2) . . ?
C29 C24 C23 119.1(3) . . ?
C25 C24 C29 118.6(3) . . ?
C25 C24 C23 122.3(3) . . ?
C57 C62 C63 119.6(3) . . ?
C61 C62 C57 120.0(3) . . ?
C61 C62 C63 120.4(3) . . ?
C18 C19 H19 119.7 . . ?
C20 C19 C18 120.6(3) . . ?
C20 C19 H19 119.7 . . ?
N5 C43 C44 114.3(2) . . ?
N5 C43 C42 121.6(3) . . ?
C42 C43 C44 124.1(3) . . ?
C9 C8 C7 118.7(2) . . ?
C9 C8 C16 118.6(2) . . ?
C7 C8 C16 122.6(2) . . ?
C19 C20 H20 119.2 . . ?
C19 C20 C21 121.6(3) . . ?
C21 C20 H20 119.2 . . ?
C44 C45 H45 120.6 . . ?
C44 C45 C46 118.7(3) . . ?
C46 C45 H45 120.6 . . ?
C17 C16 C8 172.9(3) . . ?
C30 C21 C22 118.6(3) . . ?
C20 C21 C30 118.6(2) . . ?
C20 C21 C22 122.8(3) . . ?
C46 C47 H47 120.7 . . ?
C46 C47 C48 118.7(3) . . ?
C48 C47 H47 120.7 . . ?
C24 C29 C30 119.8(3) . . ?
C28 C29 C30 120.1(2) . . ?
C28 C29 C24 120.0(3) . . ?
N6 C44 C43 114.7(2) . . ?
N6 C44 C45 122.2(2) . . ?
C45 C44 C43 123.1(2) . . ?
N4 C38 C39 114.7(2) . . ?
N4 C38 C37 121.6(3) . . ?
C37 C38 C39 123.6(3) . . ?
C15 C14 H14 120.7 . . ?
C13 C14 H14 120.7 . . ?
C13 C14 C15 118.6(2) . . ?
C31 C32 H32 119.2 . . ?
C33 C32 C31 121.7(3) . . ?
C33 C32 H32 119.2 . . ?
C29 C28 C33 119.0(2) . . ?
C27 C28 C29 118.8(3) . . ?
C27 C28 C33 122.2(3) . . ?
N1 C1 H1 118.6 . . ?
N1 C1 C2 122.8(3) . . ?
C2 C1 H1 118.6 . . ?
C62 C57 C56 119.0(3) . . ?
C58 C57 C62 119.0(3) . . ?
C58 C57 C56 122.0(3) . . ?
C45 C46 H46 120.3 . . ?
C47 C46 C45 119.4(3) . . ?
C47 C46 H46 120.3 . . ?
C5 C4 H4 120.5 . . ?
C5 C4 C3 119.1(3) . . ?
C3 C4 H4 120.5 . . ?
C1 C2 H2 120.5 . . ?
C3 C2 C1 119.0(3) . . ?
C3 C2 H2 120.5 . . ?
C4 C3 H3 120.4 . . ?
C2 C3 C4 119.2(3) . . ?
C2 C3 H3 120.4 . . ?
C62 C63 C64 119.2(3) . . ?
C54 C63 C62 120.2(3) . . ?
C54 C63 C64 120.6(3) . . ?
N3 C15 C14 122.9(2) . . ?
N3 C15 H15 118.6 . . ?
C14 C15 H15 118.6 . . ?
C21 C22 H22 119.3 . . ?
C23 C22 C21 121.4(3) . . ?
C23 C22 H22 119.3 . . ?
C57 C58 H58 119.8 . . ?
C59 C58 C57 120.5(3) . . ?
C59 C58 H58 119.8 . . ?
N5 C39 C38 114.1(2) . . ?
N5 C39 C40 120.6(3) . . ?
C40 C39 C38 125.2(3) . . ?
C12 C13 H13 120.3 . . ?
C14 C13 C12 119.3(3) . . ?
C14 C13 H13 120.3 . . ?
C65 C64 C63 119.0(3) . . ?
C51 C64 C63 118.1(3) . . ?
C51 C64 C65 122.9(3) . . ?
C24 C23 H23 119.3 . . ?
C22 C23 C24 121.3(2) . . ?
C22 C23 H23 119.3 . . ?
C62 C61 C66 118.8(3) . . ?
C60 C61 C62 119.1(3) . . ?
C60 C61 C66 122.1(3) . . ?
N6 C48 C47 122.9(3) . . ?
N6 C48 H48 118.6 . . ?
C47 C48 H48 118.6 . . ?
C49 C50 C51 176.9(3) . . ?
C64 C65 H65 119.2 . . ?
C66 C65 C64 121.6(3) . . ?
C66 C65 H65 119.2 . . ?
C34 C35 H35 120.8 . . ?
C36 C35 H35 120.8 . . ?
C36 C35 C34 118.4(3) . . ?
C28 C27 H27 119.5 . . ?
C26 C27 C28 121.0(3) . . ?
C26 C27 H27 119.5 . . ?
C58 C59 H59 119.6 . . ?
C58 C59 C60 120.9(3) . . ?
C60 C59 H59 119.6 . . ?
C43 C42 H42 120.6 . . ?
C43 C42 C41 118.9(3) . . ?
C41 C42 H42 120.6 . . ?
N4 C34 C35 122.8(3) . . ?
N4 C34 H34 118.6 . . ?
C35 C34 H34 118.6 . . ?
C32 C33 C28 120.8(3) . . ?
C32 C33 H33 119.6 . . ?
C28 C33 H33 119.6 . . ?
C24 C25 H25 119.6 . . ?
C26 C25 C24 120.8(3) . . ?
C26 C25 H25 119.6 . . ?
C64 C51 C50 119.4(3) . . ?
C52 C51 C64 120.1(3) . . ?
C52 C51 C50 120.4(3) . . ?
C63 C54 C55 118.5(3) . . ?
C53 C54 C63 119.1(3) . . ?
C53 C54 C55 122.4(3) . . ?
C54 C55 H55 119.3 . . ?
C56 C55 C54 121.3(3) . . ?
C56 C55 H55 119.3 . . ?
C27 C26 H26 119.6 . . ?
C25 C26 C27 120.7(3) . . ?
C25 C26 H26 119.6 . . ?
C42 C41 C49 120.9(3) . . ?
C40 C41 C42 118.9(3) . . ?
C40 C41 C49 120.2(3) . . ?
C39 C40 C41 119.6(3) . . ?
C39 C40 H40 120.2 . . ?
C41 C40 H40 120.2 . . ?
C38 C37 H37 120.4 . . ?
C36 C37 C38 119.2(3) . . ?
C36 C37 H37 120.4 . . ?
C57 C56 H56 119.3 . . ?
C55 C56 C57 121.4(3) . . ?
C55 C56 H56 119.3 . . ?
C50 C49 C41 173.9(3) . . ?
C61 C66 H66 119.5 . . ?
C65 C66 C61 121.0(3) . . ?
C65 C66 H66 119.5 . . ?
C61 C60 H60 119.7 . . ?
C59 C60 C61 120.6(3) . . ?
C59 C60 H60 119.7 . . ?
Cl3 C67 H67 108.5 . . ?
Cl1 C67 Cl3 110.37(17) . . ?
Cl1 C67 Cl2 111.00(17) . . ?
Cl1 C67 H67 108.5 . . ?
Cl2 C67 Cl3 109.80(16) . . ?
Cl2 C67 H67 108.5 . . ?
C35 C36 H36 120.2 . . ?
C37 C36 C35 119.5(3) . . ?
C37 C36 H36 120.2 . . ?
Cl5 C68 H68 108.5 . . ?
Cl6 C68 Cl5 110.56(17) . . ?
Cl6 C68 H68 108.5 . . ?
Cl4 C68 Cl5 109.93(16) . . ?
Cl4 C68 Cl6 110.74(17) . . ?
Cl4 C68 H68 108.5 . . ?
C51 C52 H52 119.2 . . ?
C53 C52 C51 121.6(3) . . ?
C53 C52 H52 119.2 . . ?
Cl7 C69 Cl9 109.89(17) . . ?
Cl7 C69 H69 109.0 . . ?
Cl8 C69 Cl7 109.27(15) . . ?
Cl8 C69 Cl9 110.59(16) . . ?
Cl8 C69 H69 109.0 . . ?
Cl9 C69 H69 109.0 . . ?
C54 C53 H53 119.8 . . ?
C52 C53 C54 120.5(3) . . ?
C52 C53 H53 119.8 . . ?
F3 B1 F2 107.7(3) . . ?
F1 B1 F3 110.7(3) . . ?
F1 B1 F2 108.1(3) . . ?
F4 B1 F3 109.7(3) . . ?
F4 B1 F1 109.2(3) . . ?
F4 B1 F2 111.4(3) . . ?
F6 B2 F7 110.7(3) . . ?
F6 B2 F8 109.4(3) . . ?
F7 B2 F8 106.2(3) . . ?
F5 B2 F6 111.2(3) . . ?
F5 B2 F7 111.9(3) . . ?
F5 B2 F8 107.2(3) . . ?

loop_
_geom_bond_atom_site_label_1
_geom_bond_atom_site_label_2
_geom_bond_distance
_geom_bond_site_symmetry_2
_geom_bond_publ_flag
Co1 N2 2.011(2) . ?
Co1 N1 2.097(2) . ?
Co1 N6 2.159(2) . ?
Co1 N3 2.095(2) . ?
Co1 N4 2.164(2) . ?
Co1 N5 2.027(2) . ?
Cl7 C69 1.768(3) . ?
Cl5 C68 1.764(3) . ?
Cl8 C69 1.766(3) . ?
Cl9 C69 1.770(3) . ?
Cl3 C67 1.757(3) . ?
Cl6 C68 1.758(3) . ?
Cl1 C67 1.749(3) . ?
Cl2 C67 1.752(3) . ?
Cl4 C68 1.756(3) . ?
F3 B1 1.388(4) . ?
F6 B2 1.376(4) . ?
F1 B1 1.384(4) . ?
F7 B2 1.386(4) . ?
N2 C10 1.346(3) . ?
N2 C6 1.347(3) . ?
N1 C5 1.360(3) . ?
N1 C1 1.341(3) . ?
N6 C44 1.358(3) . ?
N6 C48 1.338(3) . ?
N3 C11 1.356(3) . ?
N3 C15 1.337(3) . ?
F4 B1 1.368(4) . ?
N4 C38 1.356(3) . ?
N4 C34 1.330(4) . ?
F2 B1 1.394(4) . ?
N5 C43 1.343(4) . ?
N5 C39 1.357(3) . ?
F8 B2 1.396(4) . ?
C5 C6 1.481(3) . ?
C5 C4 1.379(4) . ?
C18 C31 1.415(4) . ?
C18 C17 1.433(3) . ?
C18 C19 1.405(4) . ?
C11 C10 1.480(3) . ?
C11 C12 1.381(4) . ?
C10 C9 1.379(3) . ?
C6 C7 1.386(3) . ?
C31 C30 1.422(3) . ?
C31 C32 1.434(4) . ?
C9 H9 0.9500 . ?
C9 C8 1.397(4) . ?
C12 H12 0.9500 . ?
C12 C13 1.380(4) . ?
C7 H7 0.9500 . ?
C7 C8 1.403(4) . ?
C17 C16 1.198(4) . ?
C30 C21 1.425(4) . ?
C30 C29 1.427(4) . ?
C24 C29 1.425(4) . ?
C24 C23 1.429(4) . ?
C24 C25 1.406(4) . ?
F5 B2 1.333(4) . ?
C62 C57 1.424(4) . ?
C62 C63 1.428(4) . ?
C62 C61 1.414(4) . ?
C19 H19 0.9500 . ?
C19 C20 1.378(4) . ?
C43 C44 1.484(4) . ?
C43 C42 1.386(4) . ?
C8 C16 1.433(3) . ?
C20 H20 0.9500 . ?
C20 C21 1.398(4) . ?
C45 H45 0.9500 . ?
C45 C44 1.384(4) . ?
C45 C46 1.386(4) . ?
C21 C22 1.442(4) . ?
C47 H47 0.9500 . ?
C47 C46 1.382(4) . ?
C47 C48 1.382(4) . ?
C29 C28 1.419(4) . ?
C38 C39 1.477(4) . ?
C38 C37 1.392(4) . ?
C14 H14 0.9500 . ?
C14 C15 1.386(4) . ?
C14 C13 1.380(4) . ?
C32 H32 0.9500 . ?
C32 C33 1.355(4) . ?
C28 C27 1.400(4) . ?
C28 C33 1.437(4) . ?
C1 H1 0.9500 . ?
C1 C2 1.383(4) . ?
C57 C58 1.402(4) . ?
C57 C56 1.427(4) . ?
C46 H46 0.9500 . ?
C4 H4 0.9500 . ?
C4 C3 1.392(4) . ?
C2 H2 0.9500 . ?
C2 C3 1.372(4) . ?
C3 H3 0.9500 . ?
C63 C64 1.429(4) . ?
C63 C54 1.414(4) . ?
C15 H15 0.9500 . ?
C22 H22 0.9500 . ?
C22 C23 1.350(4) . ?
C58 H58 0.9500 . ?
C58 C59 1.385(4) . ?
C39 C40 1.389(4) . ?
C13 H13 0.9500 . ?
C64 C65 1.428(4) . ?
C64 C51 1.419(4) . ?
C23 H23 0.9500 . ?
C61 C66 1.440(4) . ?
C61 C60 1.403(4) . ?
C48 H48 0.9500 . ?
C50 C51 1.431(4) . ?
C50 C49 1.192(4) . ?
C65 H65 0.9500 . ?
C65 C66 1.352(4) . ?
C35 H35 0.9500 . ?
C35 C34 1.392(4) . ?
C35 C36 1.380(4) . ?
C27 H27 0.9500 . ?
C27 C26 1.382(4) . ?
C59 H59 0.9500 . ?
C59 C60 1.386(4) . ?
C42 H42 0.9500 . ?
C42 C41 1.402(4) . ?
C34 H34 0.9500 . ?
C33 H33 0.9500 . ?
C25 H25 0.9500 . ?
C25 C26 1.381(5) . ?
C51 C52 1.390(4) . ?
C54 C55 1.444(4) . ?
C54 C53 1.404(4) . ?
C55 H55 0.9500 . ?
C55 C56 1.348(4) . ?
C26 H26 0.9500 . ?
C41 C40 1.391(4) . ?
C41 C49 1.433(4) . ?
C40 H40 0.9500 . ?
C37 H37 0.9500 . ?
C37 C36 1.373(4) . ?
C56 H56 0.9500 . ?
C66 H66 0.9500 . ?
C60 H60 0.9500 . ?
C67 H67 1.0000 . ?
C36 H36 0.9500 . ?
C68 H68 1.0000 . ?
C52 H52 0.9500 . ?
C52 C53 1.378(4) . ?
C69 H69 1.0000 . ?
C53 H53 0.9500 . ?

loop_
_geom_torsion_atom_site_label_1
_geom_torsion_atom_site_label_2
_geom_torsion_atom_site_label_3
_geom_torsion_atom_site_label_4
_geom_torsion
_geom_torsion_site_symmetry_1
_geom_torsion_site_symmetry_2
_geom_torsion_site_symmetry_3
_geom_torsion_site_symmetry_4
_geom_torsion_publ_flag
Co1 N2 C10 C11 3.1(3) . . . . ?
Co1 N2 C10 C9 -178.39(19) . . . . ?
Co1 N2 C6 C5 -3.8(3) . . . . ?
Co1 N2 C6 C7 178.72(19) . . . . ?
Co1 N1 C5 C6 7.5(3) . . . . ?
Co1 N1 C5 C4 -174.4(2) . . . . ?
Co1 N1 C1 C2 175.0(2) . . . . ?
Co1 N6 C44 C43 2.0(3) . . . . ?
Co1 N6 C44 C45 -178.82(19) . . . . ?
Co1 N6 C48 C47 179.47(19) . . . . ?
Co1 N3 C11 C10 -7.0(3) . . . . ?
Co1 N3 C11 C12 174.1(2) . . . . ?
Co1 N3 C15 C14 -173.5(2) . . . . ?
Co1 N4 C38 C39 -1.8(3) . . . . ?
Co1 N4 C38 C37 -179.7(2) . . . . ?
Co1 N4 C34 C35 -179.2(2) . . . . ?
Co1 N5 C43 C44 1.9(3) . . . . ?
Co1 N5 C43 C42 -177.3(2) . . . . ?
Co1 N5 C39 C38 -1.6(3) . . . . ?
Co1 N5 C39 C40 177.60(19) . . . . ?
N2 C10 C9 C8 -0.5(4) . . . . ?
N2 C6 C7 C8 -0.2(4) . . . . ?
N1 C5 C6 N2 -2.6(3) . . . . ?
N1 C5 C6 C7 174.7(3) . . . . ?
N1 C5 C4 C3 -1.8(4) . . . . ?
N1 C1 C2 C3 -0.4(4) . . . . ?
N3 C11 C10 N2 2.7(3) . . . . ?
N3 C11 C10 C9 -175.7(2) . . . . ?
N3 C11 C12 C13 0.0(4) . . . . ?
N4 C38 C39 N5 2.2(3) . . . . ?
N4 C38 C39 C40 -177.0(2) . . . . ?
N4 C38 C37 C36 -1.5(4) . . . . ?
N5 C43 C44 N6 -2.6(3) . . . . ?
N5 C43 C44 C45 178.3(2) . . . . ?
N5 C43 C42 C41 -0.1(4) . . . . ?
N5 C39 C40 C41 -0.6(4) . . . . ?
C5 N1 C1 C2 -0.8(4) . . . . ?
C5 C6 C7 C8 -177.3(2) . . . . ?
C5 C4 C3 C2 0.6(4) . . . . ?
C18 C31 C30 C21 -0.5(4) . . . . ?
C18 C31 C30 C29 177.2(2) . . . . ?
C18 C31 C32 C33 -177.2(3) . . . . ?
C18 C19 C20 C21 0.2(4) . . . . ?
C11 N3 C15 C14 2.1(4) . . . . ?
C11 C10 C9 C8 177.8(2) . . . . ?
C11 C12 C13 C14 1.9(4) . . . . ?
C10 N2 C6 C5 178.4(2) . . . . ?
C10 N2 C6 C7 0.9(4) . . . . ?
C10 C11 C12 C13 -178.8(3) . . . . ?
C10 C9 C8 C7 1.2(4) . . . . ?
C10 C9 C8 C16 -177.3(2) . . . . ?
C6 N2 C10 C11 -179.0(2) . . . . ?
C6 N2 C10 C9 -0.6(4) . . . . ?
C6 C5 C4 C3 176.2(3) . . . . ?
C6 C7 C8 C9 -0.9(4) . . . . ?
C6 C7 C8 C16 177.5(3) . . . . ?
C31 C18 C19 C20 -0.7(4) . . . . ?
C31 C30 C21 C20 0.0(4) . . . . ?
C31 C30 C21 C22 178.7(2) . . . . ?
C31 C30 C29 C24 -178.1(2) . . . . ?
C31 C30 C29 C28 -0.3(4) . . . . ?
C31 C32 C33 C28 0.5(4) . . . . ?
C12 C11 C10 N2 -178.4(2) . . . . ?
C12 C11 C10 C9 3.2(4) . . . . ?
C17 C18 C31 C30 -176.0(2) . . . . ?
C17 C18 C31 C32 3.0(4) . . . . ?
C17 C18 C19 C20 176.1(3) . . . . ?
C30 C31 C32 C33 1.8(4) . . . . ?
C30 C21 C22 C23 -0.4(4) . . . . ?
C30 C29 C28 C27 -176.7(3) . . . . ?
C30 C29 C28 C33 2.5(4) . . . . ?
C24 C29 C28 C27 1.1(4) . . . . ?
C24 C29 C28 C33 -179.7(3) . . . . ?
C24 C25 C26 C27 1.0(5) . . . . ?
C62 C57 C58 C59 -1.0(4) . . . . ?
C62 C57 C56 C55 0.0(4) . . . . ?
C62 C63 C64 C65 1.6(4) . . . . ?
C62 C63 C64 C51 -179.3(2) . . . . ?
C62 C63 C54 C55 0.5(4) . . . . ?
C62 C63 C54 C53 -179.2(3) . . . . ?
C62 C61 C66 C65 2.5(4) . . . . ?
C62 C61 C60 C59 0.5(4) . . . . ?
C19 C18 C31 C30 0.9(4) . . . . ?
C19 C18 C31 C32 179.9(3) . . . . ?
C19 C20 C21 C30 0.2(4) . . . . ?
C19 C20 C21 C22 -178.5(3) . . . . ?
C43 N5 C39 C38 -178.3(2) . . . . ?
C43 N5 C39 C40 0.9(4) . . . . ?
C43 C42 C41 C40 0.4(4) . . . . ?
C43 C42 C41 C49 -178.7(3) . . . . ?
C20 C21 C22 C23 178.3(3) . . . . ?
C21 C30 C29 C24 -0.4(4) . . . . ?
C21 C30 C29 C28 177.4(2) . . . . ?
C21 C22 C23 C24 -0.9(4) . . . . ?
C29 C30 C21 C20 -177.7(2) . . . . ?
C29 C30 C21 C22 1.0(4) . . . . ?
C29 C24 C23 C22 1.5(4) . . . . ?
C29 C24 C25 C26 -0.6(4) . . . . ?
C29 C28 C27 C26 -0.7(4) . . . . ?
C29 C28 C33 C32 -2.6(4) . . . . ?
C44 N6 C48 C47 0.2(4) . . . . ?
C44 C43 C42 C41 -179.1(2) . . . . ?
C44 C45 C46 C47 -0.2(4) . . . . ?
C38 N4 C34 C35 0.7(4) . . . . ?
C38 C39 C40 C41 178.5(3) . . . . ?
C38 C37 C36 C35 1.5(4) . . . . ?
C32 C31 C30 C21 -179.6(2) . . . . ?
C32 C31 C30 C29 -1.9(4) . . . . ?
C28 C27 C26 C25 -0.3(5) . . . . ?
C1 N1 C5 C6 -176.3(2) . . . . ?
C1 N1 C5 C4 1.9(4) . . . . ?
C1 C2 C3 C4 0.5(4) . . . . ?
C57 C62 C63 C64 178.5(2) . . . . ?
C57 C62 C63 C54 -2.2(4) . . . . ?
C57 C62 C61 C66 179.5(2) . . . . ?
C57 C62 C61 C60 -1.2(4) . . . . ?
C57 C58 C59 C60 0.3(4) . . . . ?
C46 C45 C44 N6 -0.5(4) . . . . ?
C46 C45 C44 C43 178.5(2) . . . . ?
C46 C47 C48 N6 -0.9(4) . . . . ?
C4 C5 C6 N2 179.3(2) . . . . ?
C4 C5 C6 C7 -3.4(4) . . . . ?
C63 C62 C57 C58 -176.9(2) . . . . ?
C63 C62 C57 C56 1.9(4) . . . . ?
C63 C62 C61 C66 -2.1(4) . . . . ?
C63 C62 C61 C60 177.2(2) . . . . ?
C63 C64 C65 C66 -1.2(4) . . . . ?
C63 C64 C51 C50 -178.2(2) . . . . ?
C63 C64 C51 C52 -1.3(4) . . . . ?
C63 C54 C55 C56 1.5(4) . . . . ?
C63 C54 C53 C52 -1.6(4) . . . . ?
C15 N3 C11 C10 176.9(2) . . . . ?
C15 N3 C11 C12 -2.0(4) . . . . ?
C15 C14 C13 C12 -1.8(4) . . . . ?
C58 C57 C56 C55 178.8(3) . . . . ?
C58 C59 C60 C61 0.0(4) . . . . ?
C39 N5 C43 C44 178.6(2) . . . . ?
C39 N5 C43 C42 -0.6(4) . . . . ?
C39 C38 C37 C36 -179.2(3) . . . . ?
C13 C14 C15 N3 -0.2(4) . . . . ?
C64 C63 C54 C55 179.8(2) . . . . ?
C64 C63 C54 C53 0.1(4) . . . . ?
C64 C65 C66 C61 -0.9(4) . . . . ?
C64 C51 C52 C53 -0.1(4) . . . . ?
C23 C24 C29 C30 -0.9(4) . . . . ?
C23 C24 C29 C28 -178.7(3) . . . . ?
C23 C24 C25 C26 177.6(3) . . . . ?
C61 C62 C57 C58 1.5(4) . . . . ?
C61 C62 C57 C56 -179.7(3) . . . . ?
C61 C62 C63 C64 0.1(4) . . . . ?
C61 C62 C63 C54 179.5(3) . . . . ?
C48 N6 C44 C43 -178.6(2) . . . . ?
C48 N6 C44 C45 0.5(4) . . . . ?
C48 C47 C46 C45 0.9(4) . . . . ?
C50 C51 C52 C53 176.7(3) . . . . ?
C65 C64 C51 C50 0.9(4) . . . . ?
C65 C64 C51 C52 177.7(3) . . . . ?
C27 C28 C33 C32 176.5(3) . . . . ?
C42 C43 C44 N6 176.6(2) . . . . ?
C42 C43 C44 C45 -2.6(4) . . . . ?
C42 C41 C40 C39 0.0(4) . . . . ?
C34 N4 C38 C39 178.3(2) . . . . ?
C34 N4 C38 C37 0.4(4) . . . . ?
C34 C35 C36 C37 -0.4(4) . . . . ?
C33 C28 C27 C26 -179.9(3) . . . . ?
C25 C24 C29 C30 177.3(3) . . . . ?
C25 C24 C29 C28 -0.5(4) . . . . ?
C25 C24 C23 C22 -176.6(3) . . . . ?
C51 C64 C65 C66 179.8(3) . . . . ?
C51 C52 C53 C54 1.6(5) . . . . ?
C54 C63 C64 C65 -177.8(3) . . . . ?
C54 C63 C64 C51 1.3(4) . . . . ?
C54 C55 C56 C57 -1.8(4) . . . . ?
C55 C54 C53 C52 178.7(3) . . . . ?
C37 C38 C39 N5 -179.9(2) . . . . ?
C37 C38 C39 C40 0.8(4) . . . . ?
C56 C57 C58 C59 -179.8(3) . . . . ?
C49 C41 C40 C39 179.0(3) . . . . ?
C66 C61 C60 C59 179.7(3) . . . . ?
C60 C61 C66 C65 -176.7(3) . . . . ?
C36 C35 C34 N4 -0.7(4) . . . . ?
C53 C54 C55 C56 -178.8(3) . . . . ?
